data_7108331
loop_
_publ_author_name
'Masashi Shibata'
'Masahiro Ikeda'
'Kazuki Motoyama'
'Yoshihiro Miyake'
'Yoshiaki Nishibayashi'

_publ_section_title
;
 Enantioselective alkylation of beta-keto phosphonates by direct use of
 diaryl methanols as electrophiles
;
_journal_name_full Chem.Commun.
_journal_page_first 9528
_journal_paper_doi 10.1039/c2cc35262a
_journal_volume 48
_journal_year 2012
_chemical_absolute_configuration ad
_chemical_formula_moiety 'C22 H28 N O7 P'
_chemical_formula_sum 'C22 H28 N O7 P'
_chemical_formula_weight 449.44
_space_group_IT_number 4
_symmetry_cell_setting monoclinic
_symmetry_Int_Tables_number 4
_symmetry_space_group_name_Hall 'P 2yb'
_symmetry_space_group_name_H-M 'P 1 21 1'
_atom_sites_solution_hydrogens geom
_atom_sites_solution_primary direct
_atom_sites_solution_secondary difmap
_cell_angle_alpha 90.0000
_cell_angle_beta 101.0259(12)
_cell_angle_gamma 90.0000
_cell_formula_units_Z 2
_cell_length_a 11.8192(5)
_cell_length_b 7.6891(4)
_cell_length_c 12.4699(5)
_cell_measurement_reflns_used 9727
_cell_measurement_temperature 183
_cell_measurement_theta_max 27.50
_cell_measurement_theta_min 3.13
_cell_volume 1112.33(9)
_computing_cell_refinement 'RAPID AUTO'
_computing_data_collection 'RAPID AUTO'
_computing_data_reduction 'RAPID AUTO'
_computing_molecular_graphics 'CrystalStructure 4.0'
_computing_publication_material 'CrystalStructure 4.0 (Rigaku, 2010)'
_computing_structure_refinement 'CRYSTALS (Carruthers, et al., 1999)'
_computing_structure_solution SIR97
_diffrn_ambient_temperature 183
_diffrn_detector_area_resol_mean 10.000
_diffrn_measured_fraction_theta_full 0.996
_diffrn_measured_fraction_theta_max 0.996
_diffrn_measurement_device_type 'Rigaku R-AXIS RAPID'
_diffrn_measurement_method \w
_diffrn_radiation_type 'Mo K\a'
_diffrn_radiation_wavelength 0.71075
_diffrn_reflns_av_R_equivalents 0.0283
_diffrn_reflns_limit_h_max 15
_diffrn_reflns_limit_h_min -15
_diffrn_reflns_limit_k_max 9
_diffrn_reflns_limit_k_min -9
_diffrn_reflns_limit_l_max 16
_diffrn_reflns_limit_l_min -16
_diffrn_reflns_number 10874
_diffrn_reflns_theta_full 27.47
_diffrn_reflns_theta_max 27.48
_diffrn_standards_number 0
_exptl_absorpt_coefficient_mu 0.167
_exptl_absorpt_correction_T_max 0.983
_exptl_absorpt_correction_T_min 0.768
_exptl_absorpt_correction_type multi-scan
_exptl_absorpt_process_details 'ABSCOR (Rigaku, 1995)'
_exptl_crystal_colour colorless
_exptl_crystal_density_diffrn 1.342
_exptl_crystal_density_method 'not measured'
_exptl_crystal_description plate
_exptl_crystal_F_000 476.00
_exptl_crystal_size_max 0.400
_exptl_crystal_size_mid 0.150
_exptl_crystal_size_min 0.100
_refine_diff_density_max 0.504
_refine_diff_density_min -0.544
_refine_ls_abs_structure_details 'Flack, H. D. (1983), Acta Cryst. A39, 876-881. 2111 Friedel Pairs'
_refine_ls_abs_structure_Flack 0.00(7)
_refine_ls_extinction_method none
_refine_ls_goodness_of_fit_ref 1.000
_refine_ls_hydrogen_treatment mixed
_refine_ls_number_parameters 321
_refine_ls_number_reflns 4844
_refine_ls_R_factor_gt 0.0352
_refine_ls_shift/su_max 0.000
_refine_ls_structure_factor_coef Fsqd
_refine_ls_weighting_details 'w = 1/[3.5400\s(Fo^2^)]/(4Fo^2^)'
_refine_ls_weighting_scheme calc
_refine_ls_wR_factor_ref 0.0653
_reflns_number_gt 4441
_reflns_number_total 4844
_reflns_threshold_expression F^2^>2.0\s(F^2^)
_cod_data_source_file c2cc35262a.txt
_cod_data_source_block C20H23O6P.CH3CN.H2O
_cod_original_cell_volume 1112.32(8)
_cod_database_code 7108331

loop_
_symmetry_equiv_pos_site_id
_symmetry_equiv_pos_as_xyz
1 +X,+Y,+Z
2 -X,1/2+Y,-Z

loop_
_atom_site_label
_atom_site_type_symbol
_atom_site_fract_x
_atom_site_fract_y
_atom_site_fract_z
_atom_site_U_iso_or_equiv
_atom_site_adp_type
_atom_site_occupancy
_atom_site_symmetry_multiplicity
_atom_site_calc_flag
_atom_site_refinement_flags
P(1) P 0.47042(3) 0.66147(8) 0.87227(3) 0.02124(11) Uani 1.0 2 d .
O(1) O 0.20660(10) 0.58876(17) 0.80348(9) 0.0315(4) Uani 1.0 2 d .
O(2) O 0.07231(11) 0.1858(3) 0.33582(9) 0.0447(5) Uani 1.0 2 d .
O(3) O 0.84200(11) 0.12764(19) 0.75873(10) 0.0388(4) Uani 1.0 2 d .
O(4) O 0.59686(10) 0.68595(19) 0.85909(10) 0.0307(4) Uani 1.0 2 d .
O(5) O 0.42106(10) 0.83935(17) 0.90136(9) 0.0286(4) Uani 1.0 2 d .
O(6) O 0.45392(10) 0.52037(18) 0.94998(8) 0.0279(4) Uani 1.0 2 d .
O(7) O 0.27388(16) 0.2982(3) 0.96932(11) 0.0455(5) Uani 1.0 2 d .
N(1) N 0.03563(17) 0.3431(4) 0.96248(15) 0.0688(8) Uani 1.0 2 d .
C(1) C 0.38634(14) 0.6175(3) 0.73585(11) 0.0217(5) Uani 1.0 2 d .
C(2) C 0.26054(13) 0.6620(3) 0.74355(11) 0.0255(5) Uani 1.0 2 d .
C(3) C 0.21832(17) 0.8096(3) 0.66674(15) 0.0380(6) Uani 1.0 2 d .
C(4) C 0.32674(16) 0.8954(3) 0.64457(14) 0.0332(6) Uani 1.0 2 d .
C(5) C 0.41382(15) 0.7469(3) 0.64955(12) 0.0262(5) Uani 1.0 2 d .
C(6) C 0.39257(14) 0.4186(3) 0.71033(12) 0.0204(5) Uani 1.0 2 d .
C(7) C 0.30911(14) 0.3656(3) 0.60483(12) 0.0227(5) Uani 1.0 2 d .
C(8) C 0.20007(15) 0.3064(3) 0.61236(13) 0.0315(6) Uani 1.0 2 d .
C(9) C 0.12308(16) 0.2498(3) 0.52126(13) 0.0371(6) Uani 1.0 2 d .
C(10) C 0.15411(15) 0.2502(3) 0.41920(13) 0.0305(5) Uani 1.0 2 d .
C(11) C 0.26158(15) 0.3080(3) 0.40983(12) 0.0280(5) Uani 1.0 2 d .
C(12) C 0.33818(15) 0.3645(3) 0.50174(12) 0.0259(5) Uani 1.0 2 d .
C(13) C 0.09517(17) 0.1937(3) 0.22800(12) 0.0420(6) Uani 1.0 2 d .
C(14) C 0.51357(13) 0.3469(3) 0.71708(11) 0.0211(5) Uani 1.0 2 d .
C(15) C 0.59275(14) 0.4105(3) 0.65738(12) 0.0256(5) Uani 1.0 2 d .
C(16) C 0.70250(15) 0.3396(3) 0.66748(12) 0.0266(5) Uani 1.0 2 d .
C(17) C 0.73503(14) 0.2042(3) 0.73875(12) 0.0285(5) Uani 1.0 2 d .
C(18) C 0.65719(15) 0.1375(3) 0.79861(13) 0.0315(5) Uani 1.0 2 d .
C(19) C 0.54922(14) 0.2097(3) 0.78783(12) 0.0259(5) Uani 1.0 2 d .
C(20) C 0.92140(16) 0.1810(4) 0.69185(15) 0.0471(7) Uani 1.0 2 d .
C(21) C -0.0526(2) 0.3598(4) 0.98120(15) 0.0479(7) Uani 1.0 2 d .
C(22) C -0.1666(2) 0.3850(4) 1.00649(17) 0.0545(8) Uani 1.0 2 d .
H(1) H 0.6388(19) 0.701(4) 0.9115(17) 0.052(8) Uiso 1.0 2 d .
H(2) H 0.456(2) 0.885(4) 0.9560(18) 0.070(9) Uiso 1.0 2 d .
H(3) H 0.1723 0.7641 0.5998 0.0451 Uiso 1.0 2 calc R
H(4) H 0.1722 0.8896 0.7006 0.0448 Uiso 1.0 2 calc R
H(5) H 0.3125 0.9508 0.5734 0.0393 Uiso 1.0 2 calc R
H(6) H 0.3539 0.9814 0.7005 0.0394 Uiso 1.0 2 calc R
H(7) H 0.4922 0.7893 0.6709 0.0315 Uiso 1.0 2 calc R
H(8) H 0.4049 0.6900 0.5790 0.0311 Uiso 1.0 2 calc R
H(9) H 0.3631 0.3604 0.7693 0.0239 Uiso 1.0 2 calc R
H(10) H 0.1782 0.3078 0.6802 0.0381 Uiso 1.0 2 calc R
H(11) H 0.0507 0.2097 0.5285 0.0442 Uiso 1.0 2 calc R
H(12) H 0.2831 0.3100 0.3419 0.0339 Uiso 1.0 2 calc R
H(13) H 0.4113 0.4022 0.4951 0.0304 Uiso 1.0 2 calc R
H(14) H 0.0294 0.1515 0.1772 0.0478 Uiso 1.0 2 calc R
H(15) H 0.1610 0.1230 0.2235 0.0486 Uiso 1.0 2 calc R
H(16) H 0.1105 0.3119 0.2105 0.0487 Uiso 1.0 2 calc R
H(17) H 0.5716 0.5037 0.6103 0.0304 Uiso 1.0 2 calc R
H(18) H 0.7538 0.3829 0.6261 0.0331 Uiso 1.0 2 calc R
H(19) H 0.6783 0.0446 0.8460 0.0380 Uiso 1.0 2 calc R
H(20) H 0.4981 0.1658 0.8293 0.0318 Uiso 1.0 2 calc R
H(21) H 0.9393 0.3019 0.7049 0.0581 Uiso 1.0 2 calc R
H(22) H 0.8870 0.1644 0.6164 0.0582 Uiso 1.0 2 calc R
H(23) H 0.9909 0.1136 0.7092 0.0580 Uiso 1.0 2 calc R
H(24) H -0.1663 0.4856 1.0521 0.0676 Uiso 1.0 2 calc R
H(25) H -0.1868 0.2842 1.0442 0.0676 Uiso 1.0 2 calc R
H(26) H -0.2220 0.4008 0.9401 0.0671 Uiso 1.0 2 calc R
H(27) H 0.303(3) 0.387(6) 0.944(3) 0.134(15) Uiso 1.0 2 d .
H(28) H 0.209(3) 0.315(5) 0.966(2) 0.083(11) Uiso 1.0 2 d .

loop_
_atom_site_aniso_label
_atom_site_aniso_U_11
_atom_site_aniso_U_22
_atom_site_aniso_U_33
_atom_site_aniso_U_12
_atom_site_aniso_U_13
_atom_site_aniso_U_23
P(1) 0.0228(3) 0.0224(3) 0.01764(18) -0.0007(2) 0.00161(14) -0.00032(19)
O(1) 0.0280(7) 0.0366(9) 0.0315(6) 0.0007(6) 0.0097(6) -0.0003(6)
O(2) 0.0356(8) 0.0666(12) 0.0286(6) -0.0122(8) -0.0018(5) -0.0125(7)
O(3) 0.0285(7) 0.0409(10) 0.0486(7) 0.0080(7) 0.0116(6) 0.0092(7)
O(4) 0.0237(7) 0.0396(9) 0.0277(6) -0.0045(7) 0.0023(5) -0.0067(7)
O(5) 0.0322(8) 0.0258(8) 0.0250(6) 0.0004(6) -0.0017(5) -0.0065(6)
O(6) 0.0307(7) 0.0316(8) 0.0197(6) -0.0028(6) 0.0005(5) 0.0040(6)
O(7) 0.0319(10) 0.0534(12) 0.0474(9) -0.0064(9) -0.0020(7) 0.0203(8)
N(1) 0.0467(14) 0.099(2) 0.0611(12) 0.0085(14) 0.0113(10) 0.0297(13)
C(1) 0.0225(9) 0.0237(11) 0.0180(7) 0.0006(7) 0.0015(6) 0.0002(7)
C(2) 0.0269(9) 0.0260(10) 0.0215(7) 0.0010(10) -0.0005(6) -0.0056(9)
C(3) 0.0355(12) 0.0358(13) 0.0395(11) 0.0091(10) -0.0004(8) 0.0061(9)
C(4) 0.0440(12) 0.0267(12) 0.0276(9) 0.0050(9) 0.0036(8) 0.0044(8)
C(5) 0.0330(11) 0.0253(10) 0.0196(8) -0.0030(8) 0.0032(7) 0.0021(7)
C(6) 0.0245(9) 0.0196(9) 0.0179(8) -0.0029(7) 0.0060(6) -0.0001(7)
C(7) 0.0256(9) 0.0210(10) 0.0209(8) -0.0007(8) 0.0032(6) -0.0029(7)
C(8) 0.0303(11) 0.0407(13) 0.0252(9) -0.0064(10) 0.0095(7) -0.0058(8)
C(9) 0.0266(11) 0.0545(14) 0.0308(9) -0.0097(10) 0.0074(7) -0.0096(9)
C(10) 0.0298(11) 0.0329(11) 0.0264(9) 0.0012(9) -0.0008(7) -0.0050(8)
C(11) 0.0324(11) 0.0313(11) 0.0206(8) 0.0003(9) 0.0058(7) -0.0046(8)
C(12) 0.0256(10) 0.0277(11) 0.0246(8) -0.0024(8) 0.0056(7) -0.0011(8)
C(13) 0.0521(13) 0.0430(15) 0.0253(9) -0.0021(11) -0.0069(8) -0.0054(9)
C(14) 0.0230(9) 0.0218(10) 0.0181(7) -0.0029(8) 0.0027(6) -0.0031(7)
C(15) 0.0323(11) 0.0233(10) 0.0208(8) -0.0005(8) 0.0041(7) 0.0045(7)
C(16) 0.0278(10) 0.0283(11) 0.0258(8) -0.0012(8) 0.0103(7) 0.0013(8)
C(17) 0.0252(10) 0.0308(13) 0.0285(8) 0.0030(8) 0.0029(7) -0.0029(8)
C(18) 0.0345(11) 0.0285(12) 0.0316(9) 0.0049(9) 0.0064(7) 0.0099(9)
C(19) 0.0285(10) 0.0270(12) 0.0235(8) -0.0032(8) 0.0081(7) 0.0024(7)
C(20) 0.0304(11) 0.0499(15) 0.0648(13) 0.0099(11) 0.0188(9) 0.0067(12)
C(21) 0.0495(14) 0.0561(17) 0.0361(11) -0.0010(13) 0.0029(10) 0.0186(11)
C(22) 0.0564(16) 0.0595(18) 0.0517(13) 0.0015(13) 0.0209(11) 0.0073(13)

loop_
_atom_type_symbol
_atom_type_description
_atom_type_scat_dispersion_real
_atom_type_scat_dispersion_imag
_atom_type_scat_source
C C 0.0033 0.0016
;
International Tables for Crystallography
(1992, Vol. C, Tables 4.2.6.8 and 6.1.1.4)
;
H H 0.0000 0.0000
;
International Tables for Crystallography
(1992, Vol. C, Table 6.1.1.4)
;
O O 0.0106 0.0060
;
International Tables for Crystallography
(1992, Vol. C, Tables 4.2.6.8 and 6.1.1.4)
;
N N 0.0061 0.0033
;
International Tables for Crystallography
(1992, Vol. C, Tables 4.2.6.8 and 6.1.1.4)
;
P P 0.1023 0.0942
;
International Tables for Crystallography
(1992, Vol. C, Tables 4.2.6.8 and 6.1.1.4)
;

loop_
_geom_angle_atom_site_label_1
_geom_angle_atom_site_label_2
_geom_angle_atom_site_label_3
_geom_angle
_geom_angle_publ_flag
O(4) P(1) O(5) 109.32(8) yes
O(4) P(1) O(6) 114.00(8) yes
O(4) P(1) C(1) 106.73(8) yes
O(5) P(1) O(6) 112.71(8) yes
O(5) P(1) C(1) 102.58(7) yes
O(6) P(1) C(1) 110.75(8) yes
C(10) O(2) C(13) 117.91(15) yes
C(17) O(3) C(20) 117.08(15) yes
P(1) C(1) C(2) 105.02(10) yes
P(1) C(1) C(5) 112.30(11) yes
P(1) C(1) C(6) 109.32(10) yes
C(2) C(1) C(5) 103.51(13) yes
C(2) C(1) C(6) 108.14(14) yes
C(5) C(1) C(6) 117.58(14) yes
O(1) C(2) C(1) 124.20(16) yes
O(1) C(2) C(3) 126.39(16) yes
C(1) C(2) C(3) 109.41(15) yes
C(2) C(3) C(4) 104.79(15) yes
C(3) C(4) C(5) 104.73(16) yes
C(1) C(5) C(4) 106.22(15) yes
C(1) C(6) C(7) 112.61(13) yes
C(1) C(6) C(14) 115.02(14) yes
C(7) C(6) C(14) 113.16(14) yes
C(6) C(7) C(8) 118.72(15) yes
C(6) C(7) C(12) 123.99(15) yes
C(8) C(7) C(12) 117.20(14) yes
C(7) C(8) C(9) 121.44(17) yes
C(8) C(9) C(10) 120.26(18) yes
O(2) C(10) C(9) 115.00(17) yes
O(2) C(10) C(11) 125.67(16) yes
C(9) C(10) C(11) 119.30(15) yes
C(10) C(11) C(12) 119.98(16) yes
C(7) C(12) C(11) 121.82(17) yes
C(6) C(14) C(15) 124.41(15) yes
C(6) C(14) C(19) 118.61(15) yes
C(15) C(14) C(19) 116.97(15) yes
C(14) C(15) C(16) 121.68(16) yes
C(15) C(16) C(17) 119.75(17) yes
O(3) C(17) C(16) 125.15(17) yes
O(3) C(17) C(18) 115.18(15) yes
C(16) C(17) C(18) 119.66(17) yes
C(17) C(18) C(19) 119.75(17) yes
C(14) C(19) C(18) 122.18(17) yes
N(1) C(21) C(22) 178.9(3) yes
P(1) O(4) H(1) 114.7(18) no
P(1) O(5) H(2) 115(2) no
H(27) O(7) H(28) 108(4) no
C(2) C(3) H(3) 109.730 no
C(2) C(3) H(4) 110.251 no
C(4) C(3) H(3) 110.846 no
C(4) C(3) H(4) 111.656 no
H(3) C(3) H(4) 109.479 no
C(3) C(4) H(5) 110.738 no
C(3) C(4) H(6) 109.936 no
C(5) C(4) H(5) 111.252 no
C(5) C(4) H(6) 110.619 no
H(5) C(4) H(6) 109.494 no
C(1) C(5) H(7) 109.988 no
C(1) C(5) H(8) 109.860 no
C(4) C(5) H(7) 111.112 no
C(4) C(5) H(8) 110.120 no
H(7) C(5) H(8) 109.498 no
C(1) C(6) H(9) 104.852 no
C(7) C(6) H(9) 104.988 no
C(14) C(6) H(9) 104.966 no
C(7) C(8) H(10) 118.762 no
C(9) C(8) H(10) 119.777 no
C(8) C(9) H(11) 119.838 no
C(10) C(9) H(11) 119.894 no
C(10) C(11) H(12) 120.092 no
C(12) C(11) H(12) 119.929 no
C(7) C(12) H(13) 118.530 no
C(11) C(12) H(13) 119.653 no
O(2) C(13) H(14) 109.442 no
O(2) C(13) H(15) 109.494 no
O(2) C(13) H(16) 109.483 no
H(14) C(13) H(15) 109.481 no
H(14) C(13) H(16) 109.480 no
H(15) C(13) H(16) 109.447 no
C(14) C(15) H(17) 118.756 no
C(16) C(15) H(17) 119.559 no
C(15) C(16) H(18) 120.324 no
C(17) C(16) H(18) 119.930 no
C(17) C(18) H(19) 120.027 no
C(19) C(18) H(19) 120.227 no
C(14) C(19) H(20) 118.620 no
C(18) C(19) H(20) 119.203 no
O(3) C(20) H(21) 109.038 no
O(3) C(20) H(22) 109.354 no
O(3) C(20) H(23) 110.030 no
H(21) C(20) H(22) 109.483 no
H(21) C(20) H(23) 109.480 no
H(22) C(20) H(23) 109.441 no
C(21) C(22) H(24) 109.704 no
C(21) C(22) H(25) 109.055 no
C(21) C(22) H(26) 109.737 no
H(24) C(22) H(25) 109.441 no
H(24) C(22) H(26) 109.442 no
H(25) C(22) H(26) 109.447 no

loop_
_geom_bond_atom_site_label_1
_geom_bond_atom_site_label_2
_geom_bond_distance
_geom_bond_publ_flag
P(1) O(4) 1.5459(13) yes
P(1) O(5) 1.5568(15) yes
P(1) O(6) 1.4921(14) yes
P(1) C(1) 1.8300(14) yes
O(1) C(2) 1.210(3) yes
O(2) C(10) 1.370(2) yes
O(2) C(13) 1.422(2) yes
O(3) C(17) 1.374(3) yes
O(3) C(20) 1.430(3) yes
N(1) C(21) 1.119(4) yes
C(1) C(2) 1.546(3) yes
C(1) C(5) 1.545(3) yes
C(1) C(6) 1.567(3) yes
C(2) C(3) 1.508(3) yes
C(3) C(4) 1.513(3) yes
C(4) C(5) 1.530(3) yes
C(6) C(7) 1.541(2) yes
C(6) C(14) 1.520(3) yes
C(7) C(8) 1.387(3) yes
C(7) C(12) 1.393(3) yes
C(8) C(9) 1.383(3) yes
C(9) C(10) 1.390(3) yes
C(10) C(11) 1.372(3) yes
C(11) C(12) 1.387(2) yes
C(14) C(15) 1.391(3) yes
C(14) C(19) 1.388(3) yes
C(15) C(16) 1.390(3) yes
C(16) C(17) 1.375(3) yes
C(17) C(18) 1.389(3) yes
C(18) C(19) 1.375(3) yes
C(21) C(22) 1.454(4) yes
O(4) H(1) 0.750(19) no
O(5) H(2) 0.81(3) no
O(7) H(27) 0.85(5) no
O(7) H(28) 0.77(4) no
C(3) H(3) 0.970 no
C(3) H(4) 0.970 no
C(4) H(5) 0.970 no
C(4) H(6) 0.970 no
C(5) H(7) 0.970 no
C(5) H(8) 0.970 no
C(6) H(9) 0.980 no
C(8) H(10) 0.930 no
C(9) H(11) 0.930 no
C(11) H(12) 0.930 no
C(12) H(13) 0.930 no
C(13) H(14) 0.960 no
C(13) H(15) 0.960 no
C(13) H(16) 0.960 no
C(15) H(17) 0.930 no
C(16) H(18) 0.930 no
C(18) H(19) 0.930 no
C(19) H(20) 0.930 no
C(20) H(21) 0.960 no
C(20) H(22) 0.960 no
C(20) H(23) 0.960 no
C(22) H(24) 0.960 no
C(22) H(25) 0.960 no
C(22) H(26) 0.960 no

loop_
_geom_contact_atom_site_label_1
_geom_contact_atom_site_label_2
_geom_contact_distance
_geom_contact_publ_flag
_geom_contact_site_symmetry_2
P(1) O(1) 3.1222(12) no .
P(1) C(4) 3.5123(18) no .
P(1) C(14) 3.1988(18) no .
O(1) O(5) 3.2317(17) no .
O(1) O(6) 3.1805(16) no .
O(1) C(4) 3.546(3) no .
O(1) C(6) 2.978(3) no .
O(1) C(7) 3.420(2) no .
O(1) C(8) 3.214(3) no .
O(4) C(5) 3.0928(19) no .
O(4) C(6) 3.433(2) no .
O(4) C(14) 3.199(3) no .
O(4) C(15) 3.282(3) no .
O(5) C(2) 2.8114(19) no .
O(5) C(3) 3.416(2) no .
O(5) C(4) 3.212(2) no .
O(5) C(5) 3.205(2) no .
O(6) C(2) 3.2841(18) no .
O(6) C(6) 3.0397(18) no .
O(6) C(14) 3.3902(19) no .
O(6) C(19) 3.454(3) no .
C(1) C(8) 3.412(3) no .
C(1) C(12) 3.464(3) no .
C(1) C(15) 3.218(3) no .
C(2) C(7) 2.983(3) no .
C(2) C(8) 3.196(3) no .
C(5) C(7) 3.190(3) no .
C(5) C(12) 3.495(3) no .
C(5) C(14) 3.344(3) no .
C(5) C(15) 3.331(3) no .
C(7) C(10) 2.807(3) no .
C(7) C(15) 3.309(3) no .
C(7) C(19) 3.496(2) no .
C(8) C(11) 2.758(3) no .
C(9) C(12) 2.745(3) no .
C(11) C(13) 2.842(3) no .
C(12) C(14) 3.065(2) no .
C(12) C(15) 3.273(3) no .
C(14) C(17) 2.803(3) no .
C(15) C(18) 2.752(3) no .
C(16) C(19) 2.751(3) no .
C(16) C(20) 2.823(3) no .
P(1) O(6) 3.5454(14) no 2_657
P(1) O(7) 3.4435(17) no 2_657
O(1) O(2) 3.5001(17) no 2_556
O(1) O(7) 3.045(2) no .
O(1) C(22) 3.384(3) no 2_557
O(2) O(1) 3.5001(17) no 2_546
O(2) C(3) 3.559(3) no 2_546
O(3) N(1) 3.495(3) no 1_655
O(3) C(11) 3.312(3) no 2_646
O(3) C(13) 3.416(3) no 2_646
O(3) C(21) 3.334(3) no 1_655
O(4) O(7) 2.5312(19) no 2_657
O(5) O(6) 2.5514(16) no 2_657
O(5) C(22) 3.437(3) no 2_557
O(6) P(1) 3.5454(14) no 2_647
O(6) O(5) 2.5514(16) no 2_647
O(6) O(7) 2.775(3) no .
O(6) C(19) 3.586(2) no 2_657
O(7) P(1) 3.4435(17) no 2_647
O(7) O(1) 3.045(2) no .
O(7) O(4) 2.5312(19) no 2_647
O(7) O(6) 2.775(3) no .
O(7) N(1) 2.822(3) no .
O(7) C(22) 3.456(3) no 2_547
N(1) O(3) 3.495(3) no 1_455
N(1) O(7) 2.822(3) no .
N(1) C(13) 3.448(3) no 1_556
C(3) O(2) 3.559(3) no 2_556
C(4) C(8) 3.487(3) no 1_565
C(8) C(4) 3.487(3) no 1_545
C(9) C(20) 3.525(3) no 1_455
C(11) O(3) 3.312(3) no 2_656
C(11) C(17) 3.570(3) no 2_656
C(13) O(3) 3.416(3) no 2_656
C(13) N(1) 3.448(3) no 1_554
C(13) C(21) 3.478(3) no 1_554
C(17) C(11) 3.570(3) no 2_646
C(17) C(22) 3.598(3) no 1_655
C(18) C(22) 3.551(3) no 1_655
C(19) O(6) 3.586(2) no 2_647
C(20) C(9) 3.525(3) no 1_655
C(21) O(3) 3.334(3) no 1_455
C(21) C(13) 3.478(3) no 1_556
C(22) O(1) 3.384(3) no 2_547
C(22) O(5) 3.437(3) no 2_547
C(22) O(7) 3.456(3) no 2_557
C(22) C(17) 3.598(3) no 1_455
C(22) C(18) 3.551(3) no 1_455
P(1) H(6) 3.3778 no .
P(1) H(7) 2.7538 no .
P(1) H(8) 3.5968 no .
P(1) H(9) 2.8274 no .
O(1) H(3) 2.8347 no .
O(1) H(4) 2.6386 no .
O(1) H(9) 2.6437 no .
O(1) H(10) 2.6361 no .
O(2) H(11) 2.4713 no .
O(2) H(12) 2.6551 no .
O(3) H(18) 2.6489 no .
O(3) H(19) 2.4781 no .
O(4) H(2) 2.71(3) no .
O(4) H(7) 2.5607 no .
O(4) H(17) 3.3646 no .
O(5) H(1) 2.77(3) no .
O(5) H(4) 3.5000 no .
O(5) H(6) 2.7088 no .
O(5) H(7) 3.1679 no .
O(6) H(1) 2.71(3) no .
O(6) H(2) 2.81(3) no .
O(6) H(9) 2.6108 no .
O(6) H(20) 3.2053 no .
N(1) H(24) 3.0276 no .
N(1) H(25) 3.0296 no .
N(1) H(26) 3.0370 no .
C(1) H(1) 3.41(2) no .
C(1) H(2) 3.40(3) no .
C(1) H(3) 2.9844 no .
C(1) H(4) 3.2478 no .
C(1) H(5) 3.2798 no .
C(1) H(6) 2.8470 no .
C(1) H(10) 3.3990 no .
C(1) H(13) 3.4898 no .
C(1) H(17) 3.0528 no .
C(2) H(5) 3.2112 no .
C(2) H(6) 2.7865 no .
C(2) H(7) 3.1975 no .
C(2) H(8) 2.9162 no .
C(2) H(9) 2.6080 no .
C(2) H(10) 2.9488 no .
C(3) H(7) 3.2312 no .
C(3) H(8) 2.7975 no .
C(5) H(3) 2.8064 no .
C(5) H(4) 3.2337 no .
C(5) H(9) 3.4302 no .
C(5) H(13) 3.2733 no .
C(5) H(17) 2.7499 no .
C(6) H(7) 3.1583 no .
C(6) H(8) 2.6735 no .
C(6) H(10) 2.6310 no .
C(6) H(13) 2.7376 no .
C(6) H(17) 2.7329 no .
C(6) H(20) 2.6130 no .
C(7) H(3) 3.4599 no .
C(7) H(8) 2.7832 no .
C(7) H(11) 3.2496 no .
C(7) H(12) 3.2624 no .
C(7) H(17) 3.2673 no .
C(7) H(20) 3.5767 no .
C(8) H(3) 3.5352 no .
C(8) H(9) 2.5048 no .
C(8) H(13) 3.2107 no .
C(9) H(12) 3.2266 no .
C(10) H(10) 3.2421 no .
C(10) H(13) 3.2251 no .
C(10) H(14) 3.1861 no .
C(10) H(15) 2.6447 no .
C(10) H(16) 2.5985 no .
C(11) H(11) 3.2227 no .
C(11) H(15) 2.7890 no .
C(11) H(16) 2.7700 no .
C(12) H(8) 2.7429 no .
C(12) H(9) 3.2931 no .
C(12) H(10) 3.2130 no .
C(12) H(17) 3.0267 no .
C(13) H(12) 2.5576 no .
C(14) H(7) 3.4512 no .
C(14) H(8) 3.2752 no .
C(14) H(13) 2.8326 no .
C(14) H(18) 3.2646 no .
C(14) H(19) 3.2526 no .
C(15) H(7) 3.1628 no .
C(15) H(8) 3.1106 no .
C(15) H(9) 3.3032 no .
C(15) H(13) 2.6530 no .
C(15) H(20) 3.2096 no .
C(16) H(19) 3.2285 no .
C(16) H(21) 2.7626 no .
C(16) H(22) 2.7397 no .
C(17) H(17) 3.2274 no .
C(17) H(20) 3.2264 no .
C(17) H(21) 2.6376 no .
C(17) H(22) 2.5877 no .
C(17) H(23) 3.1925 no .
C(18) H(18) 3.2299 no .
C(19) H(9) 2.4573 no .
C(19) H(17) 3.2098 no .
C(20) H(18) 2.5272 no .
H(1) H(2) 2.73(4) no .
H(1) H(7) 3.2366 no .
H(2) H(6) 3.2685 no .
H(3) H(5) 2.2644 no .
H(3) H(6) 2.8185 no .
H(3) H(8) 2.8676 no .
H(4) H(5) 2.5481 no .
H(4) H(6) 2.2602 no .
H(5) H(7) 2.5581 no .
H(5) H(8) 2.2779 no .
H(6) H(7) 2.2849 no .
H(6) H(8) 2.8332 no .
H(7) H(17) 2.5582 no .
H(8) H(9) 3.5701 no .
H(8) H(13) 2.4552 no .
H(8) H(17) 2.4067 no .
H(9) H(10) 2.2906 no .
H(9) H(13) 3.5865 no .
H(9) H(20) 2.2109 no .
H(10) H(11) 2.3078 no .
H(12) H(13) 2.3115 no .
H(12) H(14) 3.5118 no .
H(12) H(15) 2.3477 no .
H(12) H(16) 2.3597 no .
H(13) H(17) 2.2851 no .
H(17) H(18) 2.3189 no .
H(18) H(21) 2.3100 no .
H(18) H(22) 2.3215 no .
H(18) H(23) 3.4791 no .
H(19) H(20) 2.2966 no .
P(1) H(2) 3.02(3) no 2_647
P(1) H(27) 3.14(5) no .
O(1) H(14) 2.8860 no 2_556
O(1) H(25) 2.4676 no 2_557
O(1) H(27) 2.45(4) no .
O(1) H(28) 2.92(3) no .
O(2) H(3) 3.2013 no 2_546
O(2) H(4) 3.2424 no 2_546
O(2) H(18) 3.0824 no 2_646
O(2) H(21) 2.9943 no 2_646
O(2) H(23) 3.3959 no 2_656
O(3) H(12) 3.0027 no 2_646
O(3) H(16) 2.5051 no 2_646
O(3) H(26) 3.2797 no 1_655
O(4) H(2) 3.41(3) no 2_647
O(4) H(12) 3.2503 no 2_656
O(4) H(15) 3.2575 no 2_656
O(4) H(19) 2.9358 no 1_565
O(4) H(26) 3.0955 no 1_655
O(4) H(27) 2.96(4) no 2_657
O(4) H(28) 3.01(3) no 2_657
O(5) H(20) 2.8724 no 1_565
O(5) H(20) 3.5706 no 2_657
O(5) H(24) 3.3669 no 2_557
O(5) H(25) 3.0045 no 2_557
O(5) H(26) 3.3829 no 2_557
O(5) H(27) 3.48(4) no 2_657
O(6) H(1) 3.31(3) no 2_647
O(6) H(2) 1.76(3) no 2_647
O(6) H(19) 3.2357 no 2_657
O(6) H(20) 2.9244 no 2_657
O(6) H(27) 2.05(4) no .
O(6) H(28) 3.34(4) no .
O(7) H(1) 1.80(2) no 2_647
O(7) H(2) 3.22(3) no 2_647
O(7) H(9) 2.9271 no .
O(7) H(10) 3.5675 no .
O(7) H(19) 2.9522 no 2_657
O(7) H(20) 3.5893 no .
O(7) H(24) 2.7085 no 2_547
O(7) H(26) 3.3543 no 2_547
N(1) H(14) 3.0695 no 1_556
N(1) H(14) 2.9560 no 2_556
N(1) H(16) 3.0589 no 1_556
N(1) H(21) 3.2115 no 1_455
N(1) H(23) 3.5680 no 1_455
N(1) H(24) 3.1751 no 2_547
N(1) H(27) 3.23(4) no .
N(1) H(28) 2.05(4) no .
C(1) H(27) 3.44(4) no .
C(2) H(25) 3.0868 no 2_557
C(2) H(27) 3.24(4) no .
C(4) H(18) 3.3281 no 2_656
C(4) H(20) 3.4564 no 1_565
C(5) H(12) 3.5965 no 2_656
C(5) H(13) 3.2215 no 2_656
C(6) H(6) 3.3917 no 1_545
C(6) H(27) 3.29(4) no .
C(7) H(5) 3.2143 no 1_545
C(7) H(6) 3.1917 no 1_545
C(8) H(4) 3.4246 no 1_545
C(8) H(5) 3.1184 no 1_545
C(8) H(6) 3.1610 no 1_545
C(8) H(21) 3.4925 no 1_455
C(8) H(23) 3.3030 no 1_455
C(9) H(3) 3.5300 no 2_546
C(9) H(4) 3.5372 no 1_545
C(9) H(5) 3.1879 no 1_545
C(9) H(21) 3.4684 no 1_455
C(9) H(22) 3.3002 no 1_455
C(9) H(23) 3.2295 no 1_455
C(10) H(5) 3.3351 no 1_545
C(10) H(18) 3.1167 no 2_646
C(10) H(22) 3.2392 no 2_656
C(10) H(23) 3.5013 no 2_656
C(11) H(5) 3.4053 no 1_545
C(11) H(7) 3.2595 no 2_646
C(11) H(17) 3.1009 no 2_646
C(11) H(18) 3.2995 no 2_646
C(11) H(22) 3.2369 no 2_656
C(12) H(5) 3.3333 no 1_545
C(12) H(7) 3.2620 no 2_646
C(12) H(17) 3.3697 no 2_646
C(13) H(18) 3.3114 no 2_646
C(13) H(21) 3.1736 no 2_646
C(13) H(23) 3.5184 no 2_656
C(13) H(26) 3.5937 no 2_546
C(14) H(6) 3.3697 no 1_545
C(15) H(5) 3.2959 no 2_646
C(15) H(8) 3.4054 no 2_646
C(15) H(12) 3.4036 no 2_656
C(15) H(15) 3.4190 no 2_656
C(16) H(5) 3.0952 no 2_646
C(16) H(8) 3.2999 no 2_646
C(16) H(15) 2.8911 no 2_656
C(16) H(26) 3.3788 no 1_655
C(17) H(12) 3.1882 no 2_646
C(17) H(15) 3.4460 no 2_656
C(17) H(16) 3.5207 no 2_646
C(17) H(26) 2.8915 no 1_655
C(18) H(7) 3.5097 no 1_545
C(18) H(12) 3.2224 no 2_646
C(18) H(25) 3.4490 no 1_655
C(18) H(26) 2.8789 no 1_655
C(19) H(2) 3.56(3) no 1_545
C(19) H(2) 3.48(3) no 2_647
C(19) H(6) 2.9390 no 1_545
C(19) H(7) 3.5571 no 1_545
C(19) H(26) 3.3334 no 1_655
C(20) H(10) 3.2177 no 1_655
C(20) H(11) 2.7790 no 1_655
C(20) H(16) 3.1395 no 2_646
C(21) H(14) 2.9283 no 1_556
C(21) H(14) 3.0356 no 2_556
C(21) H(15) 3.3167 no 2_556
C(21) H(16) 3.1491 no 1_556
C(21) H(21) 3.4570 no 1_455
C(21) H(28) 3.15(4) no .
C(22) H(1) 3.40(3) no 1_455
C(22) H(2) 3.54(3) no 2_547
C(22) H(14) 3.3520 no 1_556
C(22) H(15) 3.4134 no 2_556
C(22) H(19) 3.5793 no 1_455
C(22) H(28) 3.37(4) no 2_557
H(1) O(6) 3.31(3) no 2_657
H(1) O(7) 1.80(2) no 2_657
H(1) C(22) 3.40(3) no 1_655
H(1) H(2) 3.25(4) no 2_647
H(1) H(12) 3.5574 no 2_656
H(1) H(15) 3.2117 no 2_656
H(1) H(19) 2.8307 no 1_565
H(1) H(24) 3.0948 no 1_655
H(1) H(26) 2.8168 no 1_655
H(1) H(27) 2.30(5) no 2_657
H(1) H(28) 2.30(4) no 2_657
H(2) P(1) 3.02(3) no 2_657
H(2) O(4) 3.41(3) no 2_657
H(2) O(6) 1.76(3) no 2_657
H(2) O(7) 3.22(3) no 2_657
H(2) C(19) 3.56(3) no 1_565
H(2) C(19) 3.48(3) no 2_657
H(2) C(22) 3.54(3) no 2_557
H(2) H(1) 3.25(4) no 2_657
H(2) H(19) 3.4119 no 1_565
H(2) H(20) 2.7722 no 1_565
H(2) H(20) 3.1248 no 2_657
H(2) H(24) 3.4950 no 2_557
H(2) H(25) 3.2784 no 2_557
H(2) H(26) 3.2756 no 2_557
H(2) H(27) 2.88(4) no 2_657
H(3) O(2) 3.2013 no 2_556
H(3) C(9) 3.5300 no 2_556
H(3) H(11) 2.8403 no 2_556
H(3) H(18) 3.2369 no 2_656
H(3) H(22) 2.7613 no 2_656
H(4) O(2) 3.2424 no 2_556
H(4) C(8) 3.4246 no 1_565
H(4) C(9) 3.5372 no 1_565
H(4) H(10) 3.2272 no 1_565
H(4) H(11) 3.3980 no 1_565
H(4) H(14) 3.5696 no 2_556
H(4) H(23) 2.7678 no 1_465
H(4) H(24) 3.1847 no 2_557
H(4) H(25) 3.2559 no 2_557
H(5) C(7) 3.2143 no 1_565
H(5) C(8) 3.1184 no 1_565
H(5) C(9) 3.1879 no 1_565
H(5) C(10) 3.3351 no 1_565
H(5) C(11) 3.4053 no 1_565
H(5) C(12) 3.3333 no 1_565
H(5) C(15) 3.2959 no 2_656
H(5) C(16) 3.0952 no 2_656
H(5) H(10) 3.5543 no 1_565
H(5) H(13) 3.5486 no 2_656
H(5) H(17) 2.9139 no 2_656
H(5) H(18) 2.5153 no 2_656
H(6) C(6) 3.3917 no 1_565
H(6) C(7) 3.1917 no 1_565
H(6) C(8) 3.1610 no 1_565
H(6) C(14) 3.3697 no 1_565
H(6) C(19) 2.9390 no 1_565
H(6) H(9) 3.0338 no 1_565
H(6) H(10) 3.2357 no 1_565
H(6) H(20) 2.5395 no 1_565
H(7) C(11) 3.2595 no 2_656
H(7) C(12) 3.2620 no 2_656
H(7) C(18) 3.5097 no 1_565
H(7) C(19) 3.5571 no 1_565
H(7) H(12) 2.6960 no 2_656
H(7) H(13) 2.6916 no 2_656
H(7) H(19) 3.4088 no 1_565
H(7) H(20) 3.4970 no 1_565
H(8) C(15) 3.4054 no 2_656
H(8) C(16) 3.2999 no 2_656
H(8) H(13) 3.0011 no 2_656
H(8) H(17) 3.4240 no 2_656
H(8) H(18) 3.2284 no 2_656
H(9) O(7) 2.9271 no .
H(9) H(6) 3.0338 no 1_545
H(9) H(27) 2.4225 no .
H(9) H(28) 3.3427 no .
H(10) O(7) 3.5675 no .
H(10) C(20) 3.2177 no 1_455
H(10) H(4) 3.2272 no 1_545
H(10) H(5) 3.5543 no 1_545
H(10) H(6) 3.2357 no 1_545
H(10) H(21) 2.8996 no 1_455
H(10) H(22) 3.5566 no 1_455
H(10) H(23) 2.7510 no 1_455
H(10) H(27) 3.3888 no .
H(10) H(28) 3.5167 no .
H(11) C(20) 2.7790 no 1_455
H(11) H(3) 2.8403 no 2_546
H(11) H(4) 3.3980 no 1_545
H(11) H(21) 2.8609 no 1_455
H(11) H(22) 2.4242 no 1_455
H(11) H(23) 2.5943 no 1_455
H(12) O(3) 3.0027 no 2_656
H(12) O(4) 3.2503 no 2_646
H(12) C(5) 3.5965 no 2_646
H(12) C(15) 3.4036 no 2_646
H(12) C(17) 3.1882 no 2_656
H(12) C(18) 3.2224 no 2_656
H(12) H(1) 3.5574 no 2_646
H(12) H(7) 2.6960 no 2_646
H(12) H(17) 2.9085 no 2_646
H(12) H(18) 3.3463 no 2_646
H(12) H(19) 3.0598 no 2_656
H(12) H(22) 3.4837 no 2_656
H(13) C(5) 3.2215 no 2_646
H(13) H(5) 3.5486 no 2_646
H(13) H(7) 2.6916 no 2_646
H(13) H(8) 3.0011 no 2_646
H(13) H(17) 3.3553 no 2_646
H(14) O(1) 2.8860 no 2_546
H(14) N(1) 3.0695 no 1_554
H(14) N(1) 2.9560 no 2_546
H(14) C(21) 2.9283 no 1_554
H(14) C(21) 3.0356 no 2_546
H(14) C(22) 3.3520 no 1_554
H(14) H(4) 3.5696 no 2_546
H(14) H(21) 3.0522 no 2_646
H(14) H(25) 2.9494 no 1_554
H(14) H(26) 3.5088 no 2_546
H(15) O(4) 3.2575 no 2_646
H(15) C(15) 3.4190 no 2_646
H(15) C(16) 2.8911 no 2_646
H(15) C(17) 3.4460 no 2_646
H(15) C(21) 3.3167 no 2_546
H(15) C(22) 3.4134 no 2_546
H(15) H(1) 3.2117 no 2_646
H(15) H(17) 3.5518 no 2_646
H(15) H(18) 2.6862 no 2_646
H(15) H(21) 2.9498 no 2_646
H(15) H(26) 2.8570 no 2_546
H(16) O(3) 2.5051 no 2_656
H(16) N(1) 3.0589 no 1_554
H(16) C(17) 3.5207 no 2_656
H(16) C(20) 3.1395 no 2_656
H(16) C(21) 3.1491 no 1_554
H(16) H(19) 3.2566 no 2_656
H(16) H(22) 3.4620 no 2_656
H(16) H(23) 2.8776 no 2_656
H(16) H(28) 3.4633 no 1_554
H(17) C(11) 3.1009 no 2_656
H(17) C(12) 3.3697 no 2_656
H(17) H(5) 2.9139 no 2_646
H(17) H(8) 3.4240 no 2_646
H(17) H(12) 2.9085 no 2_656
H(17) H(13) 3.3553 no 2_656
H(17) H(15) 3.5518 no 2_656
H(18) O(2) 3.0824 no 2_656
H(18) C(4) 3.3281 no 2_646
H(18) C(10) 3.1167 no 2_656
H(18) C(11) 3.2995 no 2_656
H(18) C(13) 3.3114 no 2_656
H(18) H(3) 3.2369 no 2_646
H(18) H(5) 2.5153 no 2_646
H(18) H(8) 3.2284 no 2_646
H(18) H(12) 3.3463 no 2_656
H(18) H(15) 2.6862 no 2_656
H(19) O(4) 2.9358 no 1_545
H(19) O(6) 3.2357 no 2_647
H(19) O(7) 2.9522 no 2_647
H(19) C(22) 3.5793 no 1_655
H(19) H(1) 2.8307 no 1_545
H(19) H(2) 3.4119 no 1_545
H(19) H(7) 3.4088 no 1_545
H(19) H(12) 3.0598 no 2_646
H(19) H(16) 3.2566 no 2_646
H(19) H(25) 3.2468 no 1_655
H(19) H(26) 3.1207 no 1_655
H(19) H(27) 2.8594 no 2_647
H(19) H(28) 3.0301 no 2_647
H(20) O(5) 2.8724 no 1_545
H(20) O(5) 3.5706 no 2_647
H(20) O(6) 2.9244 no 2_647
H(20) O(7) 3.5893 no .
H(20) C(4) 3.4564 no 1_545
H(20) H(2) 2.7722 no 1_545
H(20) H(2) 3.1248 no 2_647
H(20) H(6) 2.5395 no 1_545
H(20) H(7) 3.4970 no 1_545
H(20) H(27) 3.3939 no .
H(21) O(2) 2.9943 no 2_656
H(21) N(1) 3.2115 no 1_655
H(21) C(8) 3.4925 no 1_655
H(21) C(9) 3.4684 no 1_655
H(21) C(13) 3.1736 no 2_656
H(21) C(21) 3.4570 no 1_655
H(21) H(10) 2.8996 no 1_655
H(21) H(11) 2.8609 no 1_655
H(21) H(14) 3.0522 no 2_656
H(21) H(15) 2.9498 no 2_656
H(22) C(9) 3.3002 no 1_655
H(22) C(10) 3.2392 no 2_646
H(22) C(11) 3.2369 no 2_646
H(22) H(3) 2.7613 no 2_646
H(22) H(10) 3.5566 no 1_655
H(22) H(11) 2.4242 no 1_655
H(22) H(12) 3.4837 no 2_646
H(22) H(16) 3.4620 no 2_646
H(23) O(2) 3.3959 no 2_646
H(23) N(1) 3.5680 no 1_655
H(23) C(8) 3.3030 no 1_655
H(23) C(9) 3.2295 no 1_655
H(23) C(10) 3.5013 no 2_646
H(23) C(13) 3.5184 no 2_646
H(23) H(4) 2.7678 no 1_645
H(23) H(10) 2.7510 no 1_655
H(23) H(11) 2.5943 no 1_655
H(23) H(16) 2.8776 no 2_646
H(23) H(24) 3.4304 no 2_647
H(24) O(5) 3.3669 no 2_547
H(24) O(7) 2.7085 no 2_557
H(24) N(1) 3.1751 no 2_557
H(24) H(1) 3.0948 no 1_455
H(24) H(2) 3.4950 no 2_547
H(24) H(4) 3.1847 no 2_547
H(24) H(23) 3.4304 no 2_657
H(24) H(27) 3.4881 no 2_557
H(24) H(28) 2.5831 no 2_557
H(25) O(1) 2.4676 no 2_547
H(25) O(5) 3.0045 no 2_547
H(25) C(2) 3.0868 no 2_547
H(25) C(18) 3.4490 no 1_455
H(25) H(2) 3.2784 no 2_547
H(25) H(4) 3.2559 no 2_547
H(25) H(14) 2.9494 no 1_556
H(25) H(19) 3.2468 no 1_455
H(25) H(27) 3.3628 no 2_547
H(26) O(3) 3.2797 no 1_455
H(26) O(4) 3.0955 no 1_455
H(26) O(5) 3.3829 no 2_547
H(26) O(7) 3.3543 no 2_557
H(26) C(13) 3.5937 no 2_556
H(26) C(16) 3.3788 no 1_455
H(26) C(17) 2.8915 no 1_455
H(26) C(18) 2.8789 no 1_455
H(26) C(19) 3.3334 no 1_455
H(26) H(1) 2.8168 no 1_455
H(26) H(2) 3.2756 no 2_547
H(26) H(14) 3.5088 no 2_556
H(26) H(15) 2.8570 no 2_556
H(26) H(19) 3.1207 no 1_455
H(26) H(28) 3.3836 no 2_557
H(27) P(1) 3.14(5) no .
H(27) O(1) 2.45(4) no .
H(27) O(4) 2.96(4) no 2_647
H(27) O(5) 3.48(4) no 2_647
H(27) O(6) 2.05(4) no .
H(27) N(1) 3.23(4) no .
H(27) C(1) 3.44(4) no .
H(27) C(2) 3.24(4) no .
H(27) C(6) 3.29(4) no .
H(27) H(1) 2.30(5) no 2_647
H(27) H(2) 2.88(4) no 2_647
H(27) H(9) 2.4225 no .
H(27) H(10) 3.3888 no .
H(27) H(19) 2.8594 no 2_657
H(27) H(20) 3.3939 no .
H(27) H(24) 3.4881 no 2_547
H(27) H(25) 3.3628 no 2_557
H(28) O(1) 2.92(3) no .
H(28) O(4) 3.01(3) no 2_647
H(28) O(6) 3.34(4) no .
H(28) N(1) 2.05(4) no .
H(28) C(21) 3.15(4) no .
H(28) C(22) 3.37(4) no 2_547
H(28) H(1) 2.30(4) no 2_647
H(28) H(9) 3.3427 no .
H(28) H(10) 3.5167 no .
H(28) H(16) 3.4633 no 1_556
H(28) H(19) 3.0301 no 2_657
H(28) H(24) 2.5831 no 2_547
H(28) H(26) 3.3836 no 2_547

loop_
_geom_hbond_atom_site_label_D
_geom_hbond_atom_site_label_H
_geom_hbond_atom_site_label_A
_geom_hbond_site_symmetry_A
_geom_hbond_distance_DA
_geom_hbond_distance_DH
_geom_hbond_distance_HA
_geom_hbond_angle_DHA
_geom_hbond_publ_flag
O(4) H(1) O(7) 2_657 2.5312(19) 0.750 1.802(19) 164(3) no
O(5) H(2) O(6) 2_657 2.5514(16) 0.809 1.76(3) 165(3) no
O(7) H(27) O(6) . 2.775(3) 0.853 2.05(5) 143(3) no
O(7) H(28) N(1) . 2.822(3) 0.769 2.05(4) 176(4) no

loop_
_geom_torsion_atom_site_label_1
_geom_torsion_atom_site_label_2
_geom_torsion_atom_site_label_3
_geom_torsion_atom_site_label_4
_geom_torsion
_geom_torsion_publ_flag
O(4) P(1) C(1) C(2) -159.37(9) no
O(4) P(1) C(1) C(5) -47.57(12) no
O(4) P(1) C(1) C(6) 84.80(11) no
O(5) P(1) C(1) C(2) -44.48(11) no
O(5) P(1) C(1) C(5) 67.33(11) no
O(5) P(1) C(1) C(6) -160.30(9) no
O(6) P(1) C(1) C(2) 76.03(11) no
O(6) P(1) C(1) C(5) -172.17(9) no
O(6) P(1) C(1) C(6) -39.80(12) no
C(13) O(2) C(10) C(9) 175.68(16) no
C(13) O(2) C(10) C(11) -6.3(3) no
C(20) O(3) C(17) C(16) -6.8(3) no
C(20) O(3) C(17) C(18) 174.39(14) no
P(1) C(1) C(2) O(1) -61.82(19) no
P(1) C(1) C(2) C(3) 117.48(10) no
P(1) C(1) C(5) C(4) -92.29(12) no
P(1) C(1) C(6) C(7) 171.08(10) no
P(1) C(1) C(6) C(14) -57.27(15) no
C(2) C(1) C(5) C(4) 20.45(14) no
C(5) C(1) C(2) O(1) -179.75(15) no
C(5) C(1) C(2) C(3) -0.45(16) no
C(2) C(1) C(6) C(7) 57.26(15) no
C(2) C(1) C(6) C(14) -171.08(10) no
C(6) C(1) C(2) O(1) 54.82(18) no
C(6) C(1) C(2) C(3) -125.88(12) no
C(5) C(1) C(6) C(7) -59.39(18) no
C(5) C(1) C(6) C(14) 72.27(16) no
C(6) C(1) C(5) C(4) 139.58(12) no
O(1) C(2) C(3) C(4) 159.48(16) no
C(1) C(2) C(3) C(4) -19.80(18) no
C(2) C(3) C(4) C(5) 32.26(17) no
C(3) C(4) C(5) C(1) -33.19(15) no
C(1) C(6) C(7) C(8) -92.93(17) no
C(1) C(6) C(7) C(12) 90.59(19) no
C(1) C(6) C(14) C(15) -56.67(18) no
C(1) C(6) C(14) C(19) 122.77(14) no
C(7) C(6) C(14) C(15) 74.72(19) no
C(7) C(6) C(14) C(19) -105.84(15) no
C(14) C(6) C(7) C(8) 134.49(15) no
C(14) C(6) C(7) C(12) -42.0(3) no
C(6) C(7) C(8) C(9) -177.16(15) no
C(6) C(7) C(12) C(11) 176.99(15) no
C(8) C(7) C(12) C(11) 0.5(3) no
C(12) C(7) C(8) C(9) -0.4(3) no
C(7) C(8) C(9) C(10) 0.4(3) no
C(8) C(9) C(10) O(2) 177.89(18) no
C(8) C(9) C(10) C(11) -0.3(3) no
O(2) C(10) C(11) C(12) -177.66(17) no
C(9) C(10) C(11) C(12) 0.3(3) no
C(10) C(11) C(12) C(7) -0.4(3) no
C(6) C(14) C(15) C(16) 179.77(13) no
C(6) C(14) C(19) C(18) 179.94(13) no
C(15) C(14) C(19) C(18) -0.6(3) no
C(19) C(14) C(15) C(16) 0.3(3) no
C(14) C(15) C(16) C(17) -0.6(3) no
C(15) C(16) C(17) O(3) -177.56(14) no
C(15) C(16) C(17) C(18) 1.1(3) no
O(3) C(17) C(18) C(19) 177.45(13) no
C(16) C(17) C(18) C(19) -1.4(3) no
C(17) C(18) C(19) C(14) 1.1(3) no
